data_4329492
loop_
_publ_author_name
'Alexandra G. Trambitas'
'Daniel Melcher'
'Larissa Hartenstein'
'Peter W. Roesky'
'Constantin Daniliuc'
'Peter G. Jones'
'Matthias Tamm'

_publ_contact_author
;
        Peter G. Jones
        Institut f\"ur Anorganische und Analytische Chemie
        Technische Universit\"at Braunschweig
        Postfach 3329
        38023 Braunschweig
        Germany
;
_publ_contact_author_email p.jones@tu-bs.de
_publ_contact_author_fax '049 531 391-5387'
_publ_contact_author_phone '049 531 391-5382'
_publ_section_title
;
 Bis(imidazolin-2-iminato) Rare Earth Metal Complexes: Synthesis,
 Structural Characterization, and Catalytic Application
;
_journal_name_full 'Inorganic Chemistry'
_journal_page_first 6753
_journal_page_last 6761
_journal_paper_doi 10.1021/ic300407u
_journal_volume 51
_journal_year 2012
_chemical_formula_sum 'C71 H111 N6 O2 Si Y'
_chemical_formula_weight 1197.66
_chemical_name_systematic
;
 ?
;
_space_group_IT_number 2
_symmetry_cell_setting triclinic
_symmetry_space_group_name_Hall '-P 1'
_symmetry_space_group_name_H-M 'P -1'
_atom_sites_solution_hydrogens geom
_atom_sites_solution_primary direct
_atom_sites_solution_secondary difmap
_audit_creation_method SHELXL-97
_cell_angle_alpha 83.903(4)
_cell_angle_beta 79.481(4)
_cell_angle_gamma 74.332(4)
_cell_formula_units_Z 2
_cell_length_a 14.2317(4)
_cell_length_b 14.8154(6)
_cell_length_c 17.4390(6)
_cell_measurement_reflns_used 33581
_cell_measurement_temperature 100(2)
_cell_measurement_theta_max 75.7260
_cell_measurement_theta_min 3.2645
_cell_volume 3474.6(2)
_computing_cell_refinement
;
CrysAlisPro, Oxford Diffraction Ltd.,
Version 1.171.33.46 (release 27-08-2009 CrysAlis171 .NET)
(compiled Aug 27 2009,17:19:36)
;
_computing_data_collection
;
CrysAlisPro, Oxford Diffraction Ltd.,
Version 1.171.33.46 (release 27-08-2009 CrysAlis171 .NET)
(compiled Aug 27 2009,17:19:36)
;
_computing_data_reduction
;
CrysAlisPro, Oxford Diffraction Ltd.,
Version 1.171.33.46 (release 27-08-2009 CrysAlis171 .NET)
(compiled Aug 27 2009,17:19:36)
;
_computing_molecular_graphics 'BRUKER XP'
_computing_publication_material SHELXL-97
_computing_structure_refinement 'SHELXL-97 (Sheldrick, 1997)'
_computing_structure_solution 'SHELXS-97 (Sheldrick, 1990)'
_diffrn_ambient_temperature 100(2)
_diffrn_detector_area_resol_mean 10.3543
_diffrn_measured_fraction_theta_full 1.000
_diffrn_measured_fraction_theta_max 0.990
_diffrn_measurement_device_type 'Oxford Diffraction Xcalibur, Atlas, Nova'
_diffrn_measurement_method '\w scans'
_diffrn_radiation_monochromator mirror
_diffrn_radiation_source 'Nova (Cu) X-ray Source'
_diffrn_radiation_type 'Cu K\a'
_diffrn_radiation_wavelength 1.54184
_diffrn_reflns_av_R_equivalents 0.0320
_diffrn_reflns_av_sigmaI/netI 0.0274
_diffrn_reflns_limit_h_max 17
_diffrn_reflns_limit_h_min -17
_diffrn_reflns_limit_k_max 18
_diffrn_reflns_limit_k_min -14
_diffrn_reflns_limit_l_max 21
_diffrn_reflns_limit_l_min -21
_diffrn_reflns_number 49555
_diffrn_reflns_theta_full 72.50
_diffrn_reflns_theta_max 75.93
_diffrn_reflns_theta_min 3.27
_exptl_absorpt_coefficient_mu 1.691
_exptl_absorpt_correction_T_max 1.00000
_exptl_absorpt_correction_T_min 0.88736
_exptl_absorpt_correction_type multi-scan
_exptl_absorpt_process_details
;
CrysAlisPro, Oxford Diffraction Ltd.,
Version 1.171.33.46 (release 27-08-2009 CrysAlis171 .NET)
(compiled Aug 27 2009,17:19:36)
;
_exptl_crystal_colour colourless
_exptl_crystal_density_diffrn 1.145
_exptl_crystal_description prism
_exptl_crystal_F_000 1296
_exptl_crystal_size_max 0.09
_exptl_crystal_size_mid 0.08
_exptl_crystal_size_min 0.06
_refine_diff_density_max 0.530
_refine_diff_density_min -0.588
_refine_diff_density_rms 0.055
_refine_ls_extinction_method none
_refine_ls_goodness_of_fit_ref 1.090
_refine_ls_hydrogen_treatment constr
_refine_ls_matrix_type full
_refine_ls_number_parameters 749
_refine_ls_number_reflns 14338
_refine_ls_number_restraints 0
_refine_ls_restrained_S_all 1.090
_refine_ls_R_factor_all 0.0430
_refine_ls_R_factor_gt 0.0377
_refine_ls_shift/su_max 0.002
_refine_ls_shift/su_mean 0.000
_refine_ls_structure_factor_coef Fsqd
_refine_ls_weighting_details 'calc w=1/[\s^2^(Fo^2^)+(0.0562P)^2^+1.3416P] where P=(Fo^2^+2Fc^2^)/3'
_refine_ls_weighting_scheme calc
_refine_ls_wR_factor_gt 0.0993
_refine_ls_wR_factor_ref 0.1019
_reflns_number_gt 12650
_reflns_number_total 14338
_reflns_threshold_expression >2sigma(I)
_cod_data_source_file ic300407u_si_002_6.cif
_cod_data_source_block altr43
_cod_database_code 4329492

loop_
_symmetry_equiv_pos_as_xyz
'x, y, z'
'-x, -y, -z'

loop_
_atom_site_label
_atom_site_type_symbol
_atom_site_fract_x
_atom_site_fract_y
_atom_site_fract_z
_atom_site_U_iso_or_equiv
_atom_site_adp_type
_atom_site_occupancy
_atom_site_symmetry_multiplicity
_atom_site_calc_flag
_atom_site_refinement_flags
Y Y 0.749083(11) 0.745746(10) 0.711250(9) 0.02013(5) Uani 1 1 d .
Si Si 0.93172(4) 0.69616(4) 0.50885(3) 0.02768(12) Uani 1 1 d .
N1 N 0.79018(11) 0.84555(11) 0.77539(9) 0.0237(3) Uani 1 1 d .
N2 N 0.78455(12) 1.00388(11) 0.80420(9) 0.0242(3) Uani 1 1 d .
N3 N 0.82015(11) 0.89169(11) 0.89647(9) 0.0225(3) Uani 1 1 d .
N4 N 0.62905(11) 0.67873(10) 0.74962(9) 0.0221(3) Uani 1 1 d .
N5 N 0.45496(11) 0.68103(10) 0.78226(9) 0.0207(3) Uani 1 1 d .
N6 N 0.56409(11) 0.54327(10) 0.79278(9) 0.0212(3) Uani 1 1 d .
O1 O 0.65076(10) 0.87156(9) 0.64139(8) 0.0266(3) Uani 1 1 d .
O2 O 0.87686(10) 0.62497(9) 0.75584(8) 0.0270(3) Uani 1 1 d .
C1 C 0.79758(13) 0.90488(13) 0.81887(11) 0.0228(4) Uani 1 1 d .
C2 C 0.79692(14) 1.04444(13) 0.86902(11) 0.0273(4) Uani 1 1 d .
H2 H 0.7908 1.1093 0.8728 0.033 Uiso 1 1 calc R
C3 C 0.81880(14) 0.97702(13) 0.92473(11) 0.0264(4) Uani 1 1 d .
H3 H 0.8313 0.9854 0.9748 0.032 Uiso 1 1 calc R
C4 C 0.78313(14) 1.05178(13) 0.72871(11) 0.0248(4) Uani 1 1 d .
C5 C 0.69580(14) 1.11647(13) 0.71218(11) 0.0252(4) Uani 1 1 d .
C6 C 0.69866(15) 1.16570(13) 0.63905(12) 0.0297(4) Uani 1 1 d .
H6 H 0.6413 1.2116 0.6273 0.036 Uiso 1 1 calc R
C7 C 0.78318(16) 1.14887(14) 0.58354(12) 0.0312(4) Uani 1 1 d .
H7 H 0.7832 1.1822 0.5339 0.037 Uiso 1 1 calc R
C8 C 0.86816(15) 1.08301(15) 0.60055(12) 0.0312(4) Uani 1 1 d .
H8 H 0.9256 1.0709 0.5618 0.037 Uiso 1 1 calc R
C9 C 0.87036(14) 1.03455(13) 0.67347(12) 0.0276(4) Uani 1 1 d .
C10 C 0.60021(15) 1.13310(14) 0.76978(12) 0.0298(4) Uani 1 1 d .
H10 H 0.6085 1.0831 0.8131 0.036 Uiso 1 1 calc R
C11 C 0.51425(16) 1.12634(17) 0.73106(15) 0.0409(5) Uani 1 1 d .
H11A H 0.5049 1.1748 0.6883 0.049 Uiso 1 1 calc R
H11B H 0.4537 1.1356 0.7698 0.049 Uiso 1 1 calc R
H11C H 0.5292 1.0642 0.7103 0.049 Uiso 1 1 calc R
C12 C 0.57676(17) 1.22865(15) 0.80530(15) 0.0399(5) Uani 1 1 d .
H12A H 0.6315 1.2313 0.8312 0.048 Uiso 1 1 calc R
H12B H 0.5159 1.2368 0.8436 0.048 Uiso 1 1 calc R
H12C H 0.5679 1.2788 0.7638 0.048 Uiso 1 1 calc R
C13 C 0.96580(15) 0.96884(15) 0.69384(12) 0.0311(4) Uani 1 1 d .
H13 H 0.9482 0.9175 0.7310 0.037 Uiso 1 1 calc R
C14 C 1.03633(17) 0.92331(17) 0.62309(14) 0.0402(5) Uani 1 1 d .
H14A H 1.0011 0.8932 0.5944 0.048 Uiso 1 1 calc R
H14B H 1.0921 0.8761 0.6409 0.048 Uiso 1 1 calc R
H14C H 1.0609 0.9715 0.5887 0.048 Uiso 1 1 calc R
C15 C 1.01883(16) 1.02165(17) 0.73556(14) 0.0379(5) Uani 1 1 d .
H15A H 1.0353 1.0735 0.7008 0.045 Uiso 1 1 calc R
H15B H 1.0796 0.9785 0.7495 0.045 Uiso 1 1 calc R
H15C H 0.9754 1.0466 0.7831 0.045 Uiso 1 1 calc R
C16 C 0.86116(14) 0.80274(13) 0.93365(10) 0.0235(4) Uani 1 1 d .
C17 C 0.79769(14) 0.74655(13) 0.96865(11) 0.0262(4) Uani 1 1 d .
C18 C 0.83856(16) 0.66090(14) 1.00580(13) 0.0329(4) Uani 1 1 d .
H18 H 0.7971 0.6215 1.0292 0.039 Uiso 1 1 calc R
C19 C 0.93911(17) 0.63208(15) 1.00925(13) 0.0367(5) Uani 1 1 d .
H19 H 0.9657 0.5735 1.0352 0.044 Uiso 1 1 calc R
C20 C 1.00039(16) 0.68812(15) 0.97518(13) 0.0344(5) Uani 1 1 d .
H20 H 1.0689 0.6679 0.9784 0.041 Uiso 1 1 calc R
C21 C 0.96331(14) 0.77447(14) 0.93591(12) 0.0283(4) Uani 1 1 d .
C22 C 0.68732(14) 0.78262(14) 0.96922(12) 0.0288(4) Uani 1 1 d .
H22 H 0.6775 0.8192 0.9184 0.035 Uiso 1 1 calc R
C23 C 0.63373(17) 0.70487(17) 0.97619(15) 0.0408(5) Uani 1 1 d .
H23A H 0.6651 0.6613 0.9349 0.049 Uiso 1 1 calc R
H23B H 0.5643 0.7326 0.9708 0.049 Uiso 1 1 calc R
H23C H 0.6374 0.6708 1.0273 0.049 Uiso 1 1 calc R
C24 C 0.64137(17) 0.85031(17) 1.03450(14) 0.0406(5) Uani 1 1 d .
H24A H 0.6527 0.8173 1.0851 0.049 Uiso 1 1 calc R
H24B H 0.5701 0.8738 1.0342 0.049 Uiso 1 1 calc R
H24C H 0.6719 0.9032 1.0261 0.049 Uiso 1 1 calc R
C25 C 1.03368(15) 0.83370(16) 0.89811(13) 0.0338(4) Uani 1 1 d .
H25 H 0.9954 0.8887 0.8685 0.041 Uiso 1 1 calc R
C26 C 1.07399(18) 0.87169(19) 0.96038(16) 0.0472(6) Uani 1 1 d .
H26A H 1.0187 0.9080 0.9961 0.057 Uiso 1 1 calc R
H26B H 1.1163 0.9122 0.9349 0.057 Uiso 1 1 calc R
H26C H 1.1127 0.8191 0.9898 0.057 Uiso 1 1 calc R
C27 C 1.11913(17) 0.77935(19) 0.84016(16) 0.0463(6) Uani 1 1 d .
H27A H 1.1554 0.7228 0.8671 0.056 Uiso 1 1 calc R
H27B H 1.1639 0.8191 0.8188 0.056 Uiso 1 1 calc R
H27C H 1.0928 0.7614 0.7976 0.056 Uiso 1 1 calc R
C28 C 0.55966(13) 0.63983(12) 0.77127(10) 0.0201(3) Uani 1 1 d .
C29 C 0.40394(13) 0.61260(13) 0.80847(11) 0.0237(4) Uani 1 1 d .
H29 H 0.3341 0.6231 0.8197 0.028 Uiso 1 1 calc R
C30 C 0.46931(13) 0.53005(13) 0.81508(11) 0.0232(4) Uani 1 1 d .
H30 H 0.4540 0.4719 0.8321 0.028 Uiso 1 1 calc R
C31 C 0.40885(13) 0.77045(13) 0.74785(11) 0.0221(3) Uani 1 1 d .
C32 C 0.36853(13) 0.77359(13) 0.67937(11) 0.0239(4) Uani 1 1 d .
C33 C 0.31645(14) 0.86054(14) 0.65029(12) 0.0274(4) Uani 1 1 d .
H33 H 0.2877 0.8639 0.6047 0.033 Uiso 1 1 calc R
C34 C 0.30606(15) 0.94191(14) 0.68693(12) 0.0299(4) Uani 1 1 d .
H34 H 0.2695 1.0004 0.6669 0.036 Uiso 1 1 calc R
C35 C 0.34919(15) 0.93792(14) 0.75304(12) 0.0295(4) Uani 1 1 d .
H35 H 0.3431 0.9942 0.7772 0.035 Uiso 1 1 calc R
C36 C 0.40133(13) 0.85234(13) 0.78454(11) 0.0247(4) Uani 1 1 d .
C37 C 0.38005(15) 0.68646(14) 0.63575(12) 0.0284(4) Uani 1 1 d .
H37 H 0.4233 0.6321 0.6624 0.034 Uiso 1 1 calc R
C38 C 0.43066(18) 0.69677(16) 0.55085(12) 0.0380(5) Uani 1 1 d .
H38A H 0.3913 0.7515 0.5241 0.046 Uiso 1 1 calc R
H38B H 0.4362 0.6402 0.5241 0.046 Uiso 1 1 calc R
H38C H 0.4968 0.7052 0.5502 0.046 Uiso 1 1 calc R
C39 C 0.28018(17) 0.66449(17) 0.63862(15) 0.0399(5) Uani 1 1 d .
H39A H 0.2492 0.6577 0.6932 0.048 Uiso 1 1 calc R
H39B H 0.2904 0.6059 0.6133 0.048 Uiso 1 1 calc R
H39C H 0.2371 0.7158 0.6112 0.048 Uiso 1 1 calc R
C40 C 0.44264(15) 0.84929(13) 0.85916(12) 0.0278(4) Uani 1 1 d .
H40 H 0.4891 0.7861 0.8660 0.033 Uiso 1 1 calc R
C41 C 0.35862(17) 0.86100(16) 0.92888(12) 0.0364(5) Uani 1 1 d .
H41A H 0.3118 0.9225 0.9232 0.044 Uiso 1 1 calc R
H41B H 0.3858 0.8567 0.9773 0.044 Uiso 1 1 calc R
H41C H 0.3244 0.8114 0.9308 0.044 Uiso 1 1 calc R
C42 C 0.50002(16) 0.92341(15) 0.85663(14) 0.0354(5) Uani 1 1 d .
H42A H 0.5550 0.9133 0.8128 0.043 Uiso 1 1 calc R
H42B H 0.5260 0.9183 0.9057 0.043 Uiso 1 1 calc R
H42C H 0.4559 0.9861 0.8498 0.043 Uiso 1 1 calc R
C43 C 0.65154(13) 0.46759(12) 0.77940(11) 0.0226(4) Uani 1 1 d .
C44 C 0.69433(13) 0.42012(12) 0.84354(11) 0.0244(4) Uani 1 1 d .
C45 C 0.77634(15) 0.34302(13) 0.82932(13) 0.0298(4) Uani 1 1 d .
H45 H 0.8064 0.3094 0.8718 0.036 Uiso 1 1 calc R
C46 C 0.81417(15) 0.31524(14) 0.75412(13) 0.0323(4) Uani 1 1 d .
H46 H 0.8696 0.2626 0.7455 0.039 Uiso 1 1 calc R
C47 C 0.77164(15) 0.36381(14) 0.69145(13) 0.0306(4) Uani 1 1 d .
H47 H 0.7990 0.3446 0.6401 0.037 Uiso 1 1 calc R
C48 C 0.68928(14) 0.44058(13) 0.70245(11) 0.0256(4) Uani 1 1 d .
C49 C 0.65272(14) 0.44879(13) 0.92641(11) 0.0266(4) Uani 1 1 d .
H49 H 0.6099 0.5144 0.9235 0.032 Uiso 1 1 calc R
C50 C 0.73320(17) 0.44775(16) 0.97436(14) 0.0379(5) Uani 1 1 d .
H50A H 0.7715 0.3829 0.9833 0.045 Uiso 1 1 calc R
H50B H 0.7024 0.4746 1.0247 0.045 Uiso 1 1 calc R
H50C H 0.7772 0.4850 0.9458 0.045 Uiso 1 1 calc R
C51 C 0.58797(17) 0.38512(15) 0.96858(12) 0.0345(4) Uani 1 1 d .
H51A H 0.5322 0.3912 0.9410 0.041 Uiso 1 1 calc R
H51B H 0.5629 0.4038 1.0223 0.041 Uiso 1 1 calc R
H51C H 0.6274 0.3197 0.9694 0.041 Uiso 1 1 calc R
C52 C 0.63884(15) 0.48977(14) 0.63405(11) 0.0290(4) Uani 1 1 d .
H52 H 0.6125 0.5579 0.6443 0.035 Uiso 1 1 calc R
C53 C 0.55062(16) 0.45044(15) 0.62906(13) 0.0329(4) Uani 1 1 d .
H53A H 0.5744 0.3833 0.6199 0.039 Uiso 1 1 calc R
H53B H 0.5173 0.4838 0.5859 0.039 Uiso 1 1 calc R
H53C H 0.5040 0.4591 0.6782 0.039 Uiso 1 1 calc R
C54 C 0.70736(19) 0.48251(17) 0.55532(13) 0.0411(5) Uani 1 1 d .
H54A H 0.7666 0.5022 0.5596 0.049 Uiso 1 1 calc R
H54B H 0.6728 0.5233 0.5156 0.049 Uiso 1 1 calc R
H54C H 0.7266 0.4174 0.5402 0.049 Uiso 1 1 calc R
C55 C 0.82338(15) 0.68791(14) 0.58168(11) 0.0275(4) Uani 1 1 d .
H55A H 0.8314 0.6193 0.5904 0.033 Uiso 1 1 calc R
H55B H 0.7682 0.7105 0.5514 0.033 Uiso 1 1 calc R
C56 C 1.04531(16) 0.67419(17) 0.55564(15) 0.0411(5) Uani 1 1 d .
H56A H 1.0321 0.7157 0.5986 0.049 Uiso 1 1 calc R
H56B H 1.1000 0.6868 0.5167 0.049 Uiso 1 1 calc R
H56C H 1.0631 0.6086 0.5760 0.049 Uiso 1 1 calc R
C57 C 0.91542(17) 0.81475(16) 0.45472(13) 0.0389(5) Uani 1 1 d .
H57A H 0.8559 0.8289 0.4303 0.047 Uiso 1 1 calc R
H57B H 0.9732 0.8144 0.4143 0.047 Uiso 1 1 calc R
H57C H 0.9087 0.8627 0.4914 0.047 Uiso 1 1 calc R
C58 C 0.96438(18) 0.61190(17) 0.42825(13) 0.0410(5) Uani 1 1 d .
H58A H 0.9856 0.5474 0.4503 0.049 Uiso 1 1 calc R
H58B H 1.0181 0.6263 0.3893 0.049 Uiso 1 1 calc R
H58C H 0.9063 0.6183 0.4034 0.049 Uiso 1 1 calc R
C59 C 0.70817(16) 0.93269(14) 0.59598(12) 0.0320(4) Uani 1 1 d .
H59A H 0.7777 0.8972 0.5804 0.038 Uiso 1 1 calc R
H59B H 0.7072 0.9853 0.6269 0.038 Uiso 1 1 calc R
C60 C 0.65969(19) 0.96896(17) 0.52492(14) 0.0432(5) Uani 1 1 d .
H60A H 0.7089 0.9790 0.4790 0.052 Uiso 1 1 calc R
H60B H 0.6082 1.0285 0.5345 0.052 Uiso 1 1 calc R
C61 C 0.61438(18) 0.89008(18) 0.51343(14) 0.0435(5) Uani 1 1 d .
H61A H 0.5586 0.9134 0.4838 0.052 Uiso 1 1 calc R
H61B H 0.6643 0.8384 0.4859 0.052 Uiso 1 1 calc R
C62 C 0.57910(16) 0.85860(17) 0.59665(14) 0.0379(5) Uani 1 1 d .
H62A H 0.5121 0.8973 0.6160 0.045 Uiso 1 1 calc R
H62B H 0.5775 0.7919 0.6002 0.045 Uiso 1 1 calc R
C63 C 0.89158(16) 0.52619(14) 0.74568(15) 0.0368(5) Uani 1 1 d .
H63A H 0.9130 0.5126 0.6899 0.044 Uiso 1 1 calc R
H63B H 0.8298 0.5066 0.7650 0.044 Uiso 1 1 calc R
C64 C 0.97086(18) 0.47624(17) 0.79291(17) 0.0465(6) Uani 1 1 d .
H64A H 1.0072 0.4143 0.7727 0.056 Uiso 1 1 calc R
H64B H 0.9430 0.4676 0.8487 0.056 Uiso 1 1 calc R
C65 C 1.03660(17) 0.54309(17) 0.78147(17) 0.0446(6) Uani 1 1 d .
H65A H 1.0744 0.5350 0.8252 0.054 Uiso 1 1 calc R
H65B H 1.0834 0.5336 0.7317 0.054 Uiso 1 1 calc R
C66 C 0.96396(16) 0.63865(16) 0.77990(15) 0.0381(5) Uani 1 1 d .
H66A H 0.9472 0.6641 0.8323 0.046 Uiso 1 1 calc R
H66B H 0.9924 0.6831 0.7424 0.046 Uiso 1 1 calc R
C67 C 0.3245(4) 0.3643(5) 0.6742(6) 0.252(6) Uani 1 1 d .
H67A H 0.3547 0.3710 0.6195 0.379 Uiso 1 1 calc R
H67B H 0.3762 0.3472 0.7073 0.379 Uiso 1 1 calc R
H67C H 0.2780 0.4239 0.6897 0.379 Uiso 1 1 calc R
C68 C 0.2736(4) 0.2936(6) 0.6832(3) 0.166(3) Uani 1 1 d .
H68A H 0.3220 0.2352 0.6650 0.199 Uiso 1 1 calc R
H68B H 0.2246 0.3113 0.6471 0.199 Uiso 1 1 calc R
C69 C 0.2203(3) 0.2703(3) 0.7623(3) 0.0893(13) Uani 1 1 d .
H69A H 0.2695 0.2484 0.7981 0.107 Uiso 1 1 calc R
H69B H 0.1739 0.3289 0.7821 0.107 Uiso 1 1 calc R
C70 C 0.1635(3) 0.1979(2) 0.7666(2) 0.0779(10) Uani 1 1 d .
H70A H 0.1098 0.2222 0.7350 0.094 Uiso 1 1 calc R
H70B H 0.2082 0.1410 0.7425 0.094 Uiso 1 1 calc R
C71 C 0.1199(4) 0.1709(4) 0.8455(2) 0.1122(18) Uani 1 1 d .
H71A H 0.0839 0.1238 0.8427 0.168 Uiso 1 1 calc R
H71B H 0.0741 0.2264 0.8697 0.168 Uiso 1 1 calc R
H71C H 0.1724 0.1446 0.8770 0.168 Uiso 1 1 calc R

loop_
_atom_site_aniso_label
_atom_site_aniso_U_11
_atom_site_aniso_U_22
_atom_site_aniso_U_33
_atom_site_aniso_U_23
_atom_site_aniso_U_13
_atom_site_aniso_U_12
Y 0.01755(8) 0.02052(8) 0.02255(8) -0.00319(6) -0.00164(6) -0.00561(6)
Si 0.0242(3) 0.0306(3) 0.0268(3) -0.0056(2) 0.0009(2) -0.0065(2)
N1 0.0229(7) 0.0232(7) 0.0273(8) -0.0052(6) -0.0048(6) -0.0080(6)
N2 0.0262(8) 0.0216(7) 0.0257(8) -0.0036(6) -0.0023(6) -0.0080(6)
N3 0.0216(7) 0.0227(7) 0.0238(7) -0.0046(6) -0.0022(6) -0.0064(6)
N4 0.0192(7) 0.0226(7) 0.0250(7) -0.0026(6) -0.0025(6) -0.0064(6)
N5 0.0164(7) 0.0216(7) 0.0233(7) -0.0024(6) -0.0020(6) -0.0040(6)
N6 0.0183(7) 0.0195(7) 0.0250(7) -0.0024(6) -0.0016(6) -0.0043(6)
O1 0.0230(6) 0.0283(7) 0.0287(7) 0.0015(5) -0.0063(5) -0.0068(5)
O2 0.0222(6) 0.0234(6) 0.0360(7) -0.0061(5) -0.0085(5) -0.0024(5)
C1 0.0165(8) 0.0241(9) 0.0263(9) -0.0032(7) 0.0013(7) -0.0050(7)
C2 0.0287(10) 0.0241(9) 0.0299(10) -0.0074(7) 0.0003(8) -0.0095(7)
C3 0.0260(9) 0.0274(9) 0.0270(9) -0.0082(7) -0.0015(7) -0.0081(7)
C4 0.0276(9) 0.0215(8) 0.0273(9) -0.0034(7) -0.0028(7) -0.0101(7)
C5 0.0255(9) 0.0197(8) 0.0316(10) -0.0036(7) -0.0020(7) -0.0086(7)
C6 0.0303(10) 0.0231(9) 0.0360(11) -0.0005(8) -0.0052(8) -0.0081(8)
C7 0.0372(11) 0.0286(10) 0.0290(10) 0.0029(8) -0.0030(8) -0.0136(8)
C8 0.0289(10) 0.0340(10) 0.0307(10) -0.0012(8) 0.0012(8) -0.0127(8)
C9 0.0251(9) 0.0266(9) 0.0323(10) -0.0039(8) -0.0017(8) -0.0097(8)
C10 0.0264(10) 0.0255(9) 0.0359(11) -0.0029(8) 0.0006(8) -0.0072(8)
C11 0.0282(11) 0.0434(12) 0.0504(14) 0.0001(10) -0.0032(10) -0.0114(9)
C12 0.0357(12) 0.0298(11) 0.0503(13) -0.0114(10) 0.0088(10) -0.0089(9)
C13 0.0232(9) 0.0344(10) 0.0348(11) -0.0011(8) -0.0007(8) -0.0088(8)
C14 0.0295(11) 0.0413(12) 0.0472(13) -0.0085(10) -0.0005(9) -0.0065(9)
C15 0.0303(11) 0.0468(13) 0.0393(12) -0.0016(10) -0.0044(9) -0.0159(10)
C16 0.0244(9) 0.0247(9) 0.0215(8) -0.0054(7) -0.0049(7) -0.0041(7)
C17 0.0264(9) 0.0277(9) 0.0258(9) -0.0042(7) -0.0058(7) -0.0073(8)
C18 0.0393(11) 0.0283(10) 0.0347(11) 0.0007(8) -0.0130(9) -0.0112(9)
C19 0.0438(12) 0.0286(10) 0.0390(12) -0.0018(9) -0.0193(10) -0.0031(9)
C20 0.0297(10) 0.0351(11) 0.0387(11) -0.0082(9) -0.0154(9) 0.0001(8)
C21 0.0236(9) 0.0319(10) 0.0310(10) -0.0084(8) -0.0066(8) -0.0058(8)
C22 0.0248(9) 0.0308(10) 0.0317(10) 0.0022(8) -0.0047(8) -0.0101(8)
C23 0.0365(12) 0.0425(12) 0.0498(14) 0.0098(10) -0.0146(10) -0.0209(10)
C24 0.0310(11) 0.0498(13) 0.0397(12) -0.0081(10) 0.0019(9) -0.0113(10)
C25 0.0203(9) 0.0394(11) 0.0429(12) -0.0103(9) -0.0027(8) -0.0082(8)
C26 0.0365(12) 0.0523(14) 0.0597(16) -0.0191(12) -0.0066(11) -0.0179(11)
C27 0.0271(11) 0.0571(15) 0.0546(15) -0.0188(12) 0.0041(10) -0.0121(10)
C28 0.0219(8) 0.0208(8) 0.0170(8) -0.0046(6) -0.0030(6) -0.0031(7)
C29 0.0191(8) 0.0278(9) 0.0244(9) -0.0014(7) -0.0013(7) -0.0078(7)
C30 0.0207(8) 0.0259(9) 0.0247(9) -0.0021(7) -0.0021(7) -0.0098(7)
C31 0.0163(8) 0.0243(9) 0.0236(9) -0.0027(7) -0.0001(7) -0.0032(7)
C32 0.0184(8) 0.0278(9) 0.0247(9) -0.0043(7) -0.0016(7) -0.0048(7)
C33 0.0228(9) 0.0317(10) 0.0266(9) -0.0017(8) -0.0057(7) -0.0039(8)
C34 0.0263(10) 0.0275(9) 0.0324(10) 0.0000(8) -0.0054(8) -0.0011(8)
C35 0.0285(10) 0.0244(9) 0.0340(10) -0.0058(8) -0.0057(8) -0.0020(8)
C36 0.0192(8) 0.0265(9) 0.0266(9) -0.0038(7) -0.0022(7) -0.0027(7)
C37 0.0282(10) 0.0299(10) 0.0269(10) -0.0059(8) -0.0073(8) -0.0037(8)
C38 0.0446(13) 0.0409(12) 0.0272(10) -0.0095(9) -0.0039(9) -0.0070(10)
C39 0.0358(12) 0.0429(12) 0.0461(13) -0.0113(10) -0.0115(10) -0.0122(10)
C40 0.0283(10) 0.0254(9) 0.0292(10) -0.0079(7) -0.0080(8) -0.0014(7)
C41 0.0401(12) 0.0394(11) 0.0286(10) -0.0039(9) -0.0039(9) -0.0088(9)
C42 0.0342(11) 0.0349(11) 0.0396(12) -0.0084(9) -0.0097(9) -0.0080(9)
C43 0.0184(8) 0.0185(8) 0.0307(9) -0.0047(7) -0.0002(7) -0.0057(7)
C44 0.0208(9) 0.0206(8) 0.0323(10) -0.0018(7) -0.0033(7) -0.0067(7)
C45 0.0247(9) 0.0232(9) 0.0404(11) -0.0006(8) -0.0067(8) -0.0038(7)
C46 0.0228(9) 0.0238(9) 0.0473(12) -0.0074(8) -0.0004(8) -0.0025(7)
C47 0.0270(10) 0.0266(9) 0.0366(11) -0.0110(8) 0.0044(8) -0.0067(8)
C48 0.0249(9) 0.0231(9) 0.0298(10) -0.0057(7) -0.0018(7) -0.0081(7)
C49 0.0267(9) 0.0258(9) 0.0276(9) -0.0017(7) -0.0068(8) -0.0058(7)
C50 0.0341(11) 0.0415(12) 0.0410(12) -0.0062(10) -0.0135(9) -0.0083(9)
C51 0.0399(12) 0.0368(11) 0.0289(10) 0.0009(8) -0.0047(9) -0.0149(9)
C52 0.0343(10) 0.0259(9) 0.0264(9) -0.0074(7) -0.0034(8) -0.0058(8)
C53 0.0351(11) 0.0318(10) 0.0325(10) -0.0079(8) -0.0088(9) -0.0051(8)
C54 0.0478(13) 0.0458(13) 0.0300(11) -0.0095(9) 0.0015(10) -0.0149(11)
C55 0.0279(10) 0.0276(9) 0.0265(9) -0.0027(7) -0.0019(7) -0.0075(8)
C56 0.0275(11) 0.0457(13) 0.0499(14) -0.0128(11) -0.0040(10) -0.0066(9)
C57 0.0381(12) 0.0402(12) 0.0363(11) 0.0011(9) 0.0030(9) -0.0137(10)
C58 0.0422(13) 0.0451(13) 0.0339(11) -0.0129(10) 0.0021(9) -0.0097(10)
C59 0.0345(11) 0.0281(10) 0.0338(11) 0.0016(8) -0.0036(8) -0.0116(8)
C60 0.0471(13) 0.0401(12) 0.0397(12) 0.0098(10) -0.0127(10) -0.0074(10)
C61 0.0405(13) 0.0553(14) 0.0352(12) 0.0002(10) -0.0161(10) -0.0077(11)
C62 0.0266(10) 0.0482(13) 0.0423(12) -0.0007(10) -0.0113(9) -0.0123(9)
C63 0.0333(11) 0.0261(10) 0.0520(13) -0.0045(9) -0.0120(10) -0.0051(8)
C64 0.0365(12) 0.0354(12) 0.0657(17) 0.0088(11) -0.0199(12) -0.0030(10)
C65 0.0271(11) 0.0430(13) 0.0617(16) -0.0004(11) -0.0143(10) -0.0017(9)
C66 0.0293(11) 0.0373(11) 0.0514(13) -0.0122(10) -0.0154(10) -0.0050(9)
C67 0.079(4) 0.206(7) 0.464(16) 0.211(9) -0.097(6) -0.076(4)
C68 0.071(3) 0.278(8) 0.131(5) 0.114(5) -0.050(3) -0.042(4)
C69 0.0479(18) 0.069(2) 0.147(4) -0.003(2) -0.021(2) -0.0055(16)
C70 0.106(3) 0.0582(19) 0.069(2) -0.0149(16) -0.013(2) -0.0166(19)
C71 0.158(5) 0.146(4) 0.069(2) -0.037(3) 0.004(3) -0.104(4)

loop_
_atom_type_symbol
_atom_type_description
_atom_type_scat_dispersion_real
_atom_type_scat_dispersion_imag
_atom_type_scat_source
C C 0.0181 0.0091 'International Tables Vol C Tables 4.2.6.8 and 6.1.1.4'
H H 0.0000 0.0000 'International Tables Vol C Tables 4.2.6.8 and 6.1.1.4'
N N 0.0311 0.0180 'International Tables Vol C Tables 4.2.6.8 and 6.1.1.4'
O O 0.0492 0.0322 'International Tables Vol C Tables 4.2.6.8 and 6.1.1.4'
Si Si 0.2541 0.3302 'International Tables Vol C Tables 4.2.6.8 and 6.1.1.4'
Y Y -0.2670 2.0244 'International Tables Vol C Tables 4.2.6.8 and 6.1.1.4'

loop_
_geom_angle_atom_site_label_1
_geom_angle_atom_site_label_2
_geom_angle_atom_site_label_3
_geom_angle
N4 Y N1 126.63(6)
N4 Y O2 97.87(5)
N1 Y O2 88.95(5)
N4 Y O1 93.23(5)
N1 Y O1 90.82(5)
O2 Y O1 166.33(5)
N4 Y C55 104.64(6)
N1 Y C55 128.71(6)
O2 Y C55 84.79(6)
O1 Y C55 84.70(6)
C55 Si C56 111.19(10)
C55 Si C57 112.48(10)
C56 Si C57 107.42(11)
C55 Si C58 115.51(10)
C56 Si C58 106.04(11)
C57 Si C58 103.56(11)
C1 N1 Y 169.35(14)
C2 N2 C4 122.84(15)
C2 N2 C1 110.95(16)
C4 N2 C1 124.60(15)
C3 N3 C16 122.84(15)
C3 N3 C1 111.11(15)
C16 N3 C1 124.54(15)
C28 N4 Y 179.55(14)
C29 N5 C31 122.34(15)
C29 N5 C28 110.44(14)
C31 N5 C28 124.31(14)
C30 N6 C28 110.72(14)
C30 N6 C43 123.48(15)
C28 N6 C43 124.81(14)
C62 O1 C59 109.54(15)
C62 O1 Y 122.87(12)
C59 O1 Y 112.48(11)
C63 O2 C66 109.02(15)
C63 O2 Y 124.31(12)
C66 O2 Y 125.19(12)
N1 C1 N3 129.40(17)
N1 C1 N2 129.29(18)
N3 C1 N2 101.31(15)
C3 C2 N2 108.62(17)
C2 C3 N3 108.00(17)
C5 C4 C9 121.74(18)
C5 C4 N2 119.39(17)
C9 C4 N2 118.85(17)
C6 C5 C4 117.78(18)
C6 C5 C10 119.80(18)
C4 C5 C10 122.42(18)
C7 C6 C5 121.38(19)
C6 C7 C8 119.84(19)
C7 C8 C9 121.09(19)
C8 C9 C4 118.12(18)
C8 C9 C13 120.69(18)
C4 C9 C13 121.11(18)
C5 C10 C11 111.02(18)
C5 C10 C12 111.06(16)
C11 C10 C12 110.31(18)
C9 C13 C14 113.62(18)
C9 C13 C15 109.94(17)
C14 C13 C15 109.52(17)
C21 C16 C17 121.71(18)
C21 C16 N3 119.35(17)
C17 C16 N3 118.92(16)
C18 C17 C16 118.18(18)
C18 C17 C22 121.89(18)
C16 C17 C22 119.82(17)
C19 C18 C17 121.0(2)
C20 C19 C18 120.3(2)
C19 C20 C21 121.12(19)
C20 C21 C16 117.74(19)
C20 C21 C25 119.51(18)
C16 C21 C25 122.75(18)
C17 C22 C23 113.73(17)
C17 C22 C24 109.97(17)
C23 C22 C24 110.53(18)
C21 C25 C27 112.15(18)
C21 C25 C26 110.85(19)
C27 C25 C26 110.18(18)
N4 C28 N6 129.19(16)
N4 C28 N5 129.14(16)
N6 C28 N5 101.66(14)
C30 C29 N5 108.65(16)
C29 C30 N6 108.53(16)
C36 C31 C32 121.49(17)
C36 C31 N5 119.50(16)
C32 C31 N5 118.96(16)
C33 C32 C31 118.27(17)
C33 C32 C37 118.97(17)
C31 C32 C37 122.76(17)
C34 C33 C32 121.01(18)
C33 C34 C35 119.95(18)
C34 C35 C36 121.00(18)
C35 C36 C31 118.22(18)
C35 C36 C40 119.91(17)
C31 C36 C40 121.76(17)
C32 C37 C39 111.31(16)
C32 C37 C38 111.30(17)
C39 C37 C38 110.57(18)
C36 C40 C42 112.31(17)
C36 C40 C41 109.63(17)
C42 C40 C41 110.64(17)
C44 C43 C48 122.01(17)
C44 C43 N6 119.07(16)
C48 C43 N6 118.87(17)
C45 C44 C43 117.95(18)
C45 C44 C49 120.22(18)
C43 C44 C49 121.81(16)
C46 C45 C44 120.83(19)
C45 C46 C47 120.33(18)
C46 C47 C48 121.15(19)
C47 C48 C43 117.73(18)
C47 C48 C52 120.91(18)
C43 C48 C52 121.28(17)
C44 C49 C50 112.90(17)
C44 C49 C51 110.59(16)
C50 C49 C51 109.52(17)
C48 C52 C54 114.05(18)
C48 C52 C53 109.93(16)
C54 C52 C53 109.22(17)
Si C55 Y 136.87(10)
O1 C59 C60 105.96(17)
C59 C60 C61 102.64(18)
C62 C61 C60 102.38(19)
O1 C62 C61 104.89(17)
O2 C63 C64 105.11(18)
C63 C64 C65 102.07(19)
C66 C65 C64 103.20(18)
O2 C66 C65 106.22(17)
C67 C68 C69 119.7(8)
C70 C69 C68 116.7(5)
C71 C70 C69 115.1(3)

loop_
_geom_bond_atom_site_label_1
_geom_bond_atom_site_label_2
_geom_bond_distance
Y N4 2.1701(15)
Y N1 2.1993(15)
Y O2 2.3614(13)
Y O1 2.3766(13)
Y C55 2.4510(19)
Si C55 1.833(2)
Si C56 1.878(2)
Si C57 1.881(2)
Si C58 1.890(2)
N1 C1 1.257(2)
N2 C2 1.394(2)
N2 C4 1.428(2)
N2 C1 1.429(2)
N3 C3 1.399(2)
N3 C16 1.428(2)
N3 C1 1.429(2)
N4 C28 1.255(2)
N5 C29 1.394(2)
N5 C31 1.432(2)
N5 C28 1.435(2)
N6 C30 1.394(2)
N6 C28 1.427(2)
N6 C43 1.434(2)
O1 C62 1.454(2)
O1 C59 1.458(2)
O2 C63 1.447(2)
O2 C66 1.448(2)
C2 C3 1.332(3)
C4 C5 1.405(3)
C4 C9 1.407(3)
C5 C6 1.400(3)
C5 C10 1.514(3)
C6 C7 1.382(3)
C7 C8 1.391(3)
C8 C9 1.394(3)
C9 C13 1.519(3)
C10 C11 1.531(3)
C10 C12 1.534(3)
C13 C14 1.531(3)
C13 C15 1.534(3)
C16 C21 1.407(3)
C16 C17 1.407(3)
C17 C18 1.390(3)
C17 C22 1.515(3)
C18 C19 1.389(3)
C19 C20 1.378(3)
C20 C21 1.402(3)
C21 C25 1.523(3)
C22 C23 1.528(3)
C22 C24 1.532(3)
C25 C27 1.531(3)
C25 C26 1.535(3)
C29 C30 1.330(3)
C31 C36 1.401(3)
C31 C32 1.408(3)
C32 C33 1.396(3)
C32 C37 1.523(3)
C33 C34 1.384(3)
C34 C35 1.391(3)
C35 C36 1.397(3)
C36 C40 1.514(3)
C37 C39 1.533(3)
C37 C38 1.535(3)
C40 C42 1.528(3)
C40 C41 1.530(3)
C43 C44 1.402(3)
C43 C48 1.409(3)
C44 C45 1.401(3)
C44 C49 1.517(3)
C45 C46 1.384(3)
C46 C47 1.385(3)
C47 C48 1.396(3)
C48 C52 1.521(3)
C49 C50 1.533(3)
C49 C51 1.535(3)
C52 C54 1.528(3)
C52 C53 1.539(3)
C59 C60 1.507(3)
C60 C61 1.525(4)
C61 C62 1.514(3)
C63 C64 1.503(3)
C64 C65 1.512(3)
C65 C66 1.512(3)
C67 C68 1.407(8)
C68 C69 1.502(7)
C69 C70 1.496(5)
C70 C71 1.465(5)

loop_
_geom_torsion_atom_site_label_1
_geom_torsion_atom_site_label_2
_geom_torsion_atom_site_label_3
_geom_torsion_atom_site_label_4
_geom_torsion
N4 Y N1 C1 -20.4(8)
O2 Y N1 C1 -119.4(8)
O1 Y N1 C1 74.3(8)
C55 Y N1 C1 158.1(8)
N1 Y N4 C28 161(100)
O2 Y N4 C28 -104(20)
O1 Y N4 C28 68(20)
C55 Y N4 C28 -18(20)
N4 Y O1 C62 -38.98(15)
N1 Y O1 C62 -165.75(15)
O2 Y O1 C62 105.3(2)
C55 Y O1 C62 65.43(15)
N4 Y O1 C59 -173.29(12)
N1 Y O1 C59 59.95(12)
O2 Y O1 C59 -29.0(3)
C55 Y O1 C59 -68.87(13)
N4 Y O2 C63 44.47(16)
N1 Y O2 C63 171.33(16)
O1 Y O2 C63 -99.5(2)
C55 Y O2 C63 -59.63(16)
N4 Y O2 C66 -150.99(16)
N1 Y O2 C66 -24.12(16)
O1 Y O2 C66 65.0(3)
C55 Y O2 C66 104.91(16)
Y N1 C1 N3 83.5(8)
Y N1 C1 N2 -95.7(8)
C3 N3 C1 N1 -178.58(18)
C16 N3 C1 N1 15.2(3)
C3 N3 C1 N2 0.79(18)
C16 N3 C1 N2 -165.48(16)
C2 N2 C1 N1 178.34(18)
C4 N2 C1 N1 -15.8(3)
C2 N2 C1 N3 -1.03(19)
C4 N2 C1 N3 164.80(16)
C4 N2 C2 C3 -165.18(17)
C1 N2 C2 C3 0.9(2)
N2 C2 C3 N3 -0.4(2)
C16 N3 C3 C2 166.26(17)
C1 N3 C3 C2 -0.3(2)
C2 N2 C4 C5 -80.9(2)
C1 N2 C4 C5 114.9(2)
C2 N2 C4 C9 97.5(2)
C1 N2 C4 C9 -66.7(2)
C9 C4 C5 C6 -1.6(3)
N2 C4 C5 C6 176.70(16)
C9 C4 C5 C10 177.57(17)
N2 C4 C5 C10 -4.1(3)
C4 C5 C6 C7 2.5(3)
C10 C5 C6 C7 -176.67(18)
C5 C6 C7 C8 -1.2(3)
C6 C7 C8 C9 -1.2(3)
C7 C8 C9 C4 2.1(3)
C7 C8 C9 C13 -174.86(18)
C5 C4 C9 C8 -0.6(3)
N2 C4 C9 C8 -178.95(17)
C5 C4 C9 C13 176.27(17)
N2 C4 C9 C13 -2.0(3)
C6 C5 C10 C11 49.9(2)
C4 C5 C10 C11 -129.3(2)
C6 C5 C10 C12 -73.3(2)
C4 C5 C10 C12 107.6(2)
C8 C9 C13 C14 -29.7(3)
C4 C9 C13 C14 153.52(19)
C8 C9 C13 C15 93.5(2)
C4 C9 C13 C15 -83.4(2)
C3 N3 C16 C21 -65.5(2)
C1 N3 C16 C21 99.2(2)
C3 N3 C16 C17 113.1(2)
C1 N3 C16 C17 -82.2(2)
C21 C16 C17 C18 -0.3(3)
N3 C16 C17 C18 -178.88(17)
C21 C16 C17 C22 176.11(17)
N3 C16 C17 C22 -2.4(3)
C16 C17 C18 C19 0.9(3)
C22 C17 C18 C19 -175.48(19)
C17 C18 C19 C20 -0.4(3)
C18 C19 C20 C21 -0.6(3)
C19 C20 C21 C16 1.1(3)
C19 C20 C21 C25 -179.2(2)
C17 C16 C21 C20 -0.6(3)
N3 C16 C21 C20 177.90(17)
C17 C16 C21 C25 179.65(18)
N3 C16 C21 C25 -1.8(3)
C18 C17 C22 C23 -28.1(3)
C16 C17 C22 C23 155.57(19)
C18 C17 C22 C24 96.4(2)
C16 C17 C22 C24 -79.9(2)
C20 C21 C25 C27 55.6(3)
C16 C21 C25 C27 -124.7(2)
C20 C21 C25 C26 -68.0(2)
C16 C21 C25 C26 111.7(2)
Y N4 C28 N6 87(20)
Y N4 C28 N5 -94(20)
C30 N6 C28 N4 178.52(18)
C43 N6 C28 N4 -12.6(3)
C30 N6 C28 N5 -0.49(18)
C43 N6 C28 N5 168.39(16)
C29 N5 C28 N4 -178.75(18)
C31 N5 C28 N4 20.3(3)
C29 N5 C28 N6 0.26(18)
C31 N5 C28 N6 -160.71(16)
C31 N5 C29 C30 161.48(16)
C28 N5 C29 C30 0.1(2)
N5 C29 C30 N6 -0.4(2)
C28 N6 C30 C29 0.6(2)
C43 N6 C30 C29 -168.49(17)
C29 N5 C31 C36 117.28(19)
C28 N5 C31 C36 -83.9(2)
C29 N5 C31 C32 -60.2(2)
C28 N5 C31 C32 98.6(2)
C36 C31 C32 C33 -2.8(3)
N5 C31 C32 C33 174.60(16)
C36 C31 C32 C37 176.75(17)
N5 C31 C32 C37 -5.8(3)
C31 C32 C33 C34 1.1(3)
C37 C32 C33 C34 -178.48(18)
C32 C33 C34 C35 1.0(3)
C33 C34 C35 C36 -1.5(3)
C34 C35 C36 C31 -0.2(3)
C34 C35 C36 C40 -176.56(18)
C32 C31 C36 C35 2.3(3)
N5 C31 C36 C35 -175.05(17)
C32 C31 C36 C40 178.68(17)
N5 C31 C36 C40 1.3(3)
C33 C32 C37 C39 -66.1(2)
C31 C32 C37 C39 114.3(2)
C33 C32 C37 C38 57.7(2)
C31 C32 C37 C38 -121.9(2)
C35 C36 C40 C42 -48.8(2)
C31 C36 C40 C42 134.95(19)
C35 C36 C40 C41 74.6(2)
C31 C36 C40 C41 -101.6(2)
C30 N6 C43 C44 -81.3(2)
C28 N6 C43 C44 111.16(19)
C30 N6 C43 C48 95.9(2)
C28 N6 C43 C48 -71.6(2)
C48 C43 C44 C45 -0.7(3)
N6 C43 C44 C45 176.40(16)
C48 C43 C44 C49 -179.30(17)
N6 C43 C44 C49 -2.2(3)
C43 C44 C45 C46 0.5(3)
C49 C44 C45 C46 179.04(18)
C44 C45 C46 C47 0.4(3)
C45 C46 C47 C48 -1.0(3)
C46 C47 C48 C43 0.7(3)
C46 C47 C48 C52 -176.03(18)
C44 C43 C48 C47 0.2(3)
N6 C43 C48 C47 -176.96(16)
C44 C43 C48 C52 176.88(17)
N6 C43 C48 C52 -0.3(3)
C45 C44 C49 C50 43.7(2)
C43 C44 C49 C50 -137.74(19)
C45 C44 C49 C51 -79.4(2)
C43 C44 C49 C51 99.2(2)
C47 C48 C52 C54 -27.5(3)
C43 C48 C52 C54 155.91(18)
C47 C48 C52 C53 95.5(2)
C43 C48 C52 C53 -81.0(2)
C56 Si C55 Y 45.90(18)
C57 Si C55 Y -74.63(17)
C58 Si C55 Y 166.77(14)
N4 Y C55 Si -173.56(14)
N1 Y C55 Si 7.68(19)
O2 Y C55 Si -76.77(15)
O1 Y C55 Si 94.48(15)
C62 O1 C59 C60 7.9(2)
Y O1 C59 C60 148.23(14)
O1 C59 C60 C61 -28.5(2)
C59 C60 C61 C62 37.7(2)
C59 O1 C62 C61 16.3(2)
Y O1 C62 C61 -119.10(16)
C60 C61 C62 O1 -33.5(2)
C66 O2 C63 C64 21.3(2)
Y O2 C63 C64 -172.03(14)
O2 C63 C64 C65 -35.7(3)
C63 C64 C65 C66 36.3(3)
C63 O2 C66 C65 2.1(3)
Y O2 C66 C65 -164.43(15)
C64 C65 C66 O2 -24.3(3)
C67 C68 C69 C70 176.9(4)
C68 C69 C70 C71 174.8(4)
